data_4514042
loop_
_publ_author_name
'Li, Cheng-Peng'
'Liu, Bo-Lan'
'Wang, Lei'
'Liu, Yue'
'Tian, Jia-Yue'
'Liu, Chun-Sen'
'Du, Miao'

_publ_section_title
;
 Tracking the Superefficient Anion Exchange of a Dynamic Porous Material
 Constructed by Ag(I) Nitrate and Tripyridyltriazole via Multistep
 Single-Crystal to Single-Crystal Transformations.
;
_journal_issue 8
_journal_name_full 'ACS applied materials &amp; interfaces'
_journal_page_first 7202
_journal_page_last 7208
_journal_paper_doi 10.1021/acsami.6b16757
_journal_volume 9
_journal_year 2017
_chemical_formula_sum 'C19 H17 Ag N8 O4'
_chemical_formula_weight 529.28
_chemical_name_systematic
; 
 ? 
;
_space_group_IT_number 14
_symmetry_cell_setting monoclinic
_symmetry_space_group_name_Hall '-P 2yn'
_symmetry_space_group_name_H-M 'P 1 21/n 1'
_atom_sites_solution_hydrogens geom
_atom_sites_solution_primary direct
_atom_sites_solution_secondary difmap
_audit_creation_method SHELXL-97
_cell_angle_alpha 90.00
_cell_angle_beta 105.0179(19)
_cell_angle_gamma 90.00
_cell_formula_units_Z 4
_cell_length_a 10.45578(18)
_cell_length_b 14.5262(2)
_cell_length_c 14.2658(3)
_cell_measurement_reflns_used 4569
_cell_measurement_temperature 294(2)
_cell_measurement_theta_max 28.6440
_cell_measurement_theta_min 3.5410
_cell_volume 2092.72(7)
_computing_cell_refinement
;
CrysAlisPro, Agilent Technologies,
Version 1.171.36.32 (release 02-08-2013 CrysAlis171 .NET)
(compiled Aug  2 2013,16:46:58)
;
_computing_data_collection
;
CrysAlisPro, Agilent Technologies,
Version 1.171.36.32 (release 02-08-2013 CrysAlis171 .NET)
(compiled Aug  2 2013,16:46:58)
;
_computing_data_reduction
;
CrysAlisPro, Agilent Technologies,
Version 1.171.36.32 (release 02-08-2013 CrysAlis171 .NET)
(compiled Aug  2 2013,16:46:58)
;
_computing_molecular_graphics 'SHELXTL (Sheldrick, 2008)'
_computing_publication_material 'SHELXTL and PLATON (Spek, 2009)'
_computing_structure_refinement 'SHELXL97 (Sheldrick, 2008)'
_computing_structure_solution 'SHELXS97 (Sheldrick, 2008)'
_diffrn_ambient_temperature 294(2)
_diffrn_measured_fraction_theta_full 0.998
_diffrn_measured_fraction_theta_max 0.998
_diffrn_measurement_device_type 'Xcalibur, Eos, Gemini'
_diffrn_measurement_method '\w scans'
_diffrn_radiation_monochromator graphite
_diffrn_radiation_source 'Enhance (Mo) X-ray Source'
_diffrn_radiation_type MoK\a
_diffrn_radiation_wavelength 0.71073
_diffrn_reflns_av_R_equivalents 0.0218
_diffrn_reflns_av_sigmaI/netI 0.0314
_diffrn_reflns_limit_h_max 12
_diffrn_reflns_limit_h_min -10
_diffrn_reflns_limit_k_max 16
_diffrn_reflns_limit_k_min -17
_diffrn_reflns_limit_l_max 16
_diffrn_reflns_limit_l_min -15
_diffrn_reflns_number 8857
_diffrn_reflns_theta_full 25.00
_diffrn_reflns_theta_max 25.00
_diffrn_reflns_theta_min 2.96
_diffrn_standards_decay_% 0
_diffrn_standards_interval_count 0
_diffrn_standards_interval_time 0
_diffrn_standards_number 0
_exptl_absorpt_coefficient_mu 1.008
_exptl_absorpt_correction_T_max 0.7724
_exptl_absorpt_correction_T_min 0.7385
_exptl_absorpt_correction_type multi-scan
_exptl_absorpt_process_details
;
CrysAlisPro, Agilent Technologies,
Version 1.171.36.32 (release 02-08-2013 CrysAlis171 .NET)
(compiled Aug  2 2013,16:46:58)
Empirical absorption correction using spherical harmonics,
 implemented in SCALE3 ABSPACK scaling algorithm.
;
_exptl_crystal_colour Colorless
_exptl_crystal_density_diffrn 1.680
_exptl_crystal_density_method 'not measured'
_exptl_crystal_description Block
_exptl_crystal_F_000 1064
_exptl_crystal_size_max 0.32
_exptl_crystal_size_mid 0.30
_exptl_crystal_size_min 0.27
_refine_diff_density_max 0.516
_refine_diff_density_min -0.679
_refine_diff_density_rms 0.071
_refine_ls_extinction_method none
_refine_ls_goodness_of_fit_ref 1.057
_refine_ls_hydrogen_treatment constr
_refine_ls_matrix_type full
_refine_ls_number_parameters 292
_refine_ls_number_reflns 3683
_refine_ls_number_restraints 0
_refine_ls_restrained_S_all 1.057
_refine_ls_R_factor_all 0.0438
_refine_ls_R_factor_gt 0.0332
_refine_ls_shift/su_max 0.001
_refine_ls_shift/su_mean 0.000
_refine_ls_structure_factor_coef Fsqd
_refine_ls_weighting_details 'calc w=1/[\s^2^(Fo^2^)+(0.0392P)^2^+1.4418P] where P=(Fo^2^+2Fc^2^)/3'
_refine_ls_weighting_scheme calc
_refine_ls_wR_factor_gt 0.0820
_refine_ls_wR_factor_ref 0.0882
_reflns_number_gt 2997
_reflns_number_total 3683
_reflns_threshold_expression >2sigma(I)
_cod_data_source_file am6b16757_si_003.cif
_cod_data_source_block 1.NO3
_cod_depositor_comments
;
The following automatic conversions were performed:

'_symmetry_cell_setting' value 'Monoclinic' changed to 'monoclinic'
according to the built-in table from CIF Core dictionary named
'cif_core.dic' version 2.4.1 from 2010-06-29.

'_exptl_crystal_density_meas' value 'none' was changed to '?' - the
value is perceived as not measured.

Automatic conversion script
Id: cif_fix_values 4624 2016-04-14 12:54:50Z antanas 

 Adding full bibliography for 4514042--4514046.cif.
;
_cod_original_cell_volume 2092.74(6)
_cod_original_sg_symbol_H-M P2(1)/n
_cod_database_code 4514042

loop_
_symmetry_equiv_pos_as_xyz
'x, y, z'
'-x+1/2, y+1/2, -z+1/2'
'-x, -y, -z'
'x-1/2, -y-1/2, z-1/2'

loop_
_atom_site_label
_atom_site_type_symbol
_atom_site_fract_x
_atom_site_fract_y
_atom_site_fract_z
_atom_site_U_iso_or_equiv
_atom_site_adp_type
_atom_site_occupancy
_atom_site_symmetry_multiplicity
_atom_site_calc_flag
_atom_site_refinement_flags
_atom_site_disorder_assembly
_atom_site_disorder_group
Ag1 Ag 0.43589(2) 0.995540(16) 0.095030(19) 0.03662(11) Uani 1 1 d . . .
C1 C 0.3684(3) 0.7826(2) 0.0605(3) 0.0436(9) Uani 1 1 d . . .
H1A H 0.2856 0.8062 0.0605 0.052 Uiso 1 1 calc R . .
C2 C 0.3792(4) 0.6898(3) 0.0437(3) 0.0546(11) Uani 1 1 d . . .
H2A H 0.3052 0.6518 0.0325 0.066 Uiso 1 1 calc R . .
C3 C 0.5003(4) 0.6547(3) 0.0437(3) 0.0539(11) Uani 1 1 d . . .
H3A H 0.5101 0.5923 0.0328 0.065 Uiso 1 1 calc R . .
C4 C 0.6079(4) 0.7128(2) 0.0598(3) 0.0440(9) Uani 1 1 d . . .
H4A H 0.6909 0.6904 0.0590 0.053 Uiso 1 1 calc R . .
C5 C 0.5902(3) 0.8050(2) 0.0772(2) 0.0298(7) Uani 1 1 d . . .
C6 C 0.7017(3) 0.8715(2) 0.0951(2) 0.0279(7) Uani 1 1 d . . .
C7 C 0.8638(3) 0.6624(2) 0.3258(2) 0.0363(8) Uani 1 1 d . . .
H7A H 0.8200 0.6380 0.3692 0.044 Uiso 1 1 calc R . .
C8 C 0.8138(3) 0.7414(2) 0.2758(2) 0.0340(7) Uani 1 1 d . . .
H8A H 0.7410 0.7715 0.2875 0.041 Uiso 1 1 calc R . .
C9 C 0.8749(3) 0.7741(2) 0.2083(2) 0.0280(7) Uani 1 1 d . . .
C10 C 0.9839(3) 0.7297(2) 0.1936(3) 0.0402(8) Uani 1 1 d . . .
H10A H 1.0255 0.7503 0.1472 0.048 Uiso 1 1 calc R . .
C11 C 1.0295(3) 0.6539(2) 0.2499(3) 0.0442(9) Uani 1 1 d . . .
H11A H 1.1053 0.6250 0.2420 0.053 Uiso 1 1 calc R . .
C12 C 0.8977(3) 0.9325(2) 0.1445(2) 0.0278(7) Uani 1 1 d . . .
C13 C 1.1312(3) 0.9591(2) 0.1444(2) 0.0344(8) Uani 1 1 d . . .
H13A H 1.1015 0.9670 0.0776 0.041 Uiso 1 1 calc R . .
C14 C 1.0387(3) 0.9434(2) 0.1957(2) 0.0287(7) Uani 1 1 d . . .
C15 C 1.0824(3) 0.9332(3) 0.2955(2) 0.0424(9) Uani 1 1 d . . .
H15A H 1.0226 0.9236 0.3328 0.051 Uiso 1 1 calc R . .
C16 C 1.2165(3) 0.9377(3) 0.3384(3) 0.0479(10) Uani 1 1 d . . .
H16A H 1.2488 0.9311 0.4052 0.058 Uiso 1 1 calc R . .
C17 C 1.3016(3) 0.9522(3) 0.2811(3) 0.0435(9) Uani 1 1 d . . .
H17A H 1.3919 0.9541 0.3106 0.052 Uiso 1 1 calc R . .
C18 C 0.4770(8) 0.7085(5) 0.3217(7) 0.148(3) Uani 1 1 d . . .
H18A H 0.5687 0.7224 0.3499 0.222 Uiso 1 1 calc R . .
H18B H 0.4377 0.7568 0.2776 0.222 Uiso 1 1 calc R . .
H18C H 0.4699 0.6513 0.2871 0.222 Uiso 1 1 calc R . .
C19 C 0.4128(7) 0.7016(4) 0.3933(4) 0.0885(18) Uani 1 1 d . . .
N1 N 0.6979(2) 0.95300(17) 0.05555(19) 0.0319(6) Uani 1 1 d . . .
N2 N 0.8231(3) 0.99256(16) 0.0872(2) 0.0317(6) Uani 1 1 d . . .
N3 N 0.8255(2) 0.85492(16) 0.15246(18) 0.0271(6) Uani 1 1 d . . .
N4 N 0.9717(3) 0.61927(18) 0.3150(2) 0.0364(7) Uani 1 1 d . . .
N5 N 0.4721(3) 0.84028(17) 0.0770(2) 0.0329(6) Uani 1 1 d . . .
N6 N 1.2612(3) 0.9638(2) 0.1851(2) 0.0405(7) Uani 1 1 d . . .
N7 N 0.7958(3) 0.4729(2) 0.1425(3) 0.0515(8) Uani 1 1 d . . .
N8 N 0.3521(10) 0.6942(5) 0.4470(6) 0.190(4) Uani 1 1 d . . .
O1 O 0.8184(5) 0.5237(3) 0.0808(3) 0.1016(13) Uani 1 1 d . . .
O2 O 0.8729(3) 0.4140(2) 0.1818(3) 0.1026(14) Uani 1 1 d . . .
O3 O 0.6953(4) 0.4837(3) 0.1686(4) 0.1121(16) Uani 1 1 d . . .
O4 O 0.4474(6) 0.1082(5) 0.4742(4) 0.1453(19) Uani 1 1 d G . .
H1W H 0.4250 0.0825 0.5211 0.218 Uiso 1 1 d G . .
H2W H 0.5307 0.1034 0.4827 0.218 Uiso 1 1 d G . .

loop_
_atom_site_aniso_label
_atom_site_aniso_U_11
_atom_site_aniso_U_22
_atom_site_aniso_U_33
_atom_site_aniso_U_23
_atom_site_aniso_U_13
_atom_site_aniso_U_12
Ag1 0.03346(17) 0.03219(16) 0.04094(19) -0.00447(11) 0.00377(12) -0.00154(10)
C1 0.0317(19) 0.042(2) 0.055(2) -0.0035(18) 0.0088(17) -0.0097(16)
C2 0.052(2) 0.044(2) 0.064(3) -0.004(2) 0.008(2) -0.0230(19)
C3 0.063(3) 0.0295(19) 0.063(3) -0.0056(19) 0.004(2) -0.0083(18)
C4 0.043(2) 0.0332(18) 0.052(2) -0.0028(17) 0.0049(17) 0.0042(16)
C5 0.0287(17) 0.0283(16) 0.0292(17) 0.0020(13) 0.0017(13) -0.0004(13)
C6 0.0280(17) 0.0273(16) 0.0278(16) 0.0001(13) 0.0061(13) -0.0001(13)
C7 0.0383(19) 0.0358(18) 0.0364(19) 0.0071(15) 0.0125(15) 0.0017(15)
C8 0.0293(17) 0.0355(17) 0.0393(19) 0.0060(15) 0.0124(14) 0.0040(14)
C9 0.0269(16) 0.0258(15) 0.0291(17) 0.0032(13) 0.0035(13) 0.0021(13)
C10 0.040(2) 0.0368(19) 0.050(2) 0.0087(17) 0.0225(17) 0.0087(16)
C11 0.036(2) 0.043(2) 0.058(2) 0.0116(18) 0.0196(17) 0.0152(16)
C12 0.0264(16) 0.0305(16) 0.0267(16) 0.0025(13) 0.0076(13) -0.0012(13)
C13 0.0298(18) 0.0375(18) 0.0351(18) 0.0041(15) 0.0072(14) 0.0004(15)
C14 0.0249(16) 0.0294(16) 0.0317(17) 0.0024(14) 0.0070(13) -0.0013(13)
C15 0.0343(19) 0.058(2) 0.036(2) 0.0007(17) 0.0114(15) -0.0074(17)
C16 0.039(2) 0.068(3) 0.0312(19) 0.0046(18) -0.0003(16) -0.0096(19)
C17 0.0257(18) 0.055(2) 0.045(2) 0.0042(18) 0.0011(16) -0.0070(16)
C18 0.184(7) 0.095(5) 0.218(9) 0.030(5) 0.149(7) -0.002(5)
C19 0.147(6) 0.063(3) 0.062(3) 0.009(3) 0.040(4) -0.015(3)
N1 0.0281(14) 0.0282(14) 0.0347(15) 0.0040(12) -0.0001(11) -0.0015(12)
N2 0.0267(14) 0.0323(14) 0.0338(15) 0.0040(12) 0.0036(12) -0.0026(11)
N3 0.0234(13) 0.0261(13) 0.0308(14) 0.0050(11) 0.0054(11) 0.0022(10)
N4 0.0341(15) 0.0338(15) 0.0403(16) 0.0084(13) 0.0081(13) 0.0057(12)
N5 0.0284(14) 0.0302(14) 0.0388(16) 0.0001(12) 0.0063(12) -0.0034(12)
N6 0.0261(15) 0.0507(17) 0.0455(18) 0.0071(15) 0.0106(13) -0.0036(13)
N7 0.045(2) 0.053(2) 0.057(2) -0.0026(18) 0.0149(17) -0.0086(17)
N8 0.349(12) 0.130(6) 0.139(6) -0.004(5) 0.148(7) -0.038(6)
O1 0.124(3) 0.119(3) 0.074(3) 0.029(2) 0.049(2) 0.000(3)
O2 0.053(2) 0.062(2) 0.181(4) 0.028(2) 0.009(2) 0.0057(17)
O3 0.069(3) 0.126(3) 0.157(4) 0.035(3) 0.057(3) 0.011(2)
O4 0.131(4) 0.178(5) 0.142(4) 0.023(4) 0.061(3) -0.016(4)

loop_
_atom_type_symbol
_atom_type_description
_atom_type_scat_dispersion_real
_atom_type_scat_dispersion_imag
_atom_type_scat_source
C C 0.0033 0.0016 'International Tables Vol C Tables 4.2.6.8 and 6.1.1.4'
H H 0.0000 0.0000 'International Tables Vol C Tables 4.2.6.8 and 6.1.1.4'
Ag Ag -0.8971 1.1015 'International Tables Vol C Tables 4.2.6.8 and 6.1.1.4'
N N 0.0061 0.0033 'International Tables Vol C Tables 4.2.6.8 and 6.1.1.4'
O O 0.0106 0.0060 'International Tables Vol C Tables 4.2.6.8 and 6.1.1.4'

loop_
_geom_angle_atom_site_label_1
_geom_angle_atom_site_label_2
_geom_angle_atom_site_label_3
_geom_angle
_geom_angle_site_symmetry_1
_geom_angle_site_symmetry_3
N4 Ag1 N5 140.90(9) 2_655 .
N4 Ag1 N1 109.17(9) 2_655 3_675
N5 Ag1 N1 106.45(9) . 3_675
N4 Ag1 N6 96.58(10) 2_655 1_455
N5 Ag1 N6 92.22(10) . 1_455
N1 Ag1 N6 100.61(9) 3_675 1_455
N4 Ag1 Ag1 103.15(8) 2_655 3_675
N5 Ag1 Ag1 80.52(7) . 3_675
N1 Ag1 Ag1 60.95(7) 3_675 3_675
N6 Ag1 Ag1 156.50(7) 1_455 3_675
N5 C1 C2 122.8(4) . .
N5 C1 H1A 118.6 . .
C2 C1 H1A 118.6 . .
C3 C2 C1 118.9(3) . .
C3 C2 H2A 120.5 . .
C1 C2 H2A 120.5 . .
C2 C3 C4 119.2(3) . .
C2 C3 H3A 120.4 . .
C4 C3 H3A 120.4 . .
C3 C4 C5 118.8(3) . .
C3 C4 H4A 120.6 . .
C5 C4 H4A 120.6 . .
N5 C5 C4 122.5(3) . .
N5 C5 C6 115.8(3) . .
C4 C5 C6 121.7(3) . .
N1 C6 N3 109.7(3) . .
N1 C6 C5 125.5(3) . .
N3 C6 C5 124.8(3) . .
N4 C7 C8 123.3(3) . .
N4 C7 H7A 118.4 . .
C8 C7 H7A 118.4 . .
C9 C8 C7 117.9(3) . .
C9 C8 H8A 121.0 . .
C7 C8 H8A 121.0 . .
C8 C9 C10 120.1(3) . .
C8 C9 N3 120.4(3) . .
C10 C9 N3 119.5(3) . .
C9 C10 C11 117.6(3) . .
C9 C10 H10A 121.2 . .
C11 C10 H10A 121.2 . .
N4 C11 C10 124.1(3) . .
N4 C11 H11A 118.0 . .
C10 C11 H11A 118.0 . .
N2 C12 N3 110.3(3) . .
N2 C12 C14 126.6(3) . .
N3 C12 C14 123.1(3) . .
N6 C13 C14 123.8(3) . .
N6 C13 H13A 118.1 . .
C14 C13 H13A 118.1 . .
C13 C14 C15 118.3(3) . .
C13 C14 C12 120.4(3) . .
C15 C14 C12 121.2(3) . .
C16 C15 C14 118.5(3) . .
C16 C15 H15A 120.8 . .
C14 C15 H15A 120.8 . .
C17 C16 C15 119.1(3) . .
C17 C16 H16A 120.5 . .
C15 C16 H16A 120.5 . .
N6 C17 C16 123.3(3) . .
N6 C17 H17A 118.3 . .
C16 C17 H17A 118.3 . .
C19 C18 H18A 109.5 . .
C19 C18 H18B 109.5 . .
H18A C18 H18B 109.5 . .
C19 C18 H18C 109.5 . .
H18A C18 H18C 109.5 . .
H18B C18 H18C 109.5 . .
N8 C19 C18 174.9(9) . .
C6 N1 N2 108.2(2) . .
C6 N1 Ag1 128.6(2) . 3_675
N2 N1 Ag1 116.74(18) . 3_675
C12 N2 N1 106.6(2) . .
C6 N3 C12 105.2(2) . .
C6 N3 C9 128.8(2) . .
C12 N3 C9 126.0(2) . .
C11 N4 C7 117.0(3) . .
C11 N4 Ag1 119.3(2) . 2_645
C7 N4 Ag1 123.7(2) . 2_645
C5 N5 C1 117.7(3) . .
C5 N5 Ag1 123.5(2) . .
C1 N5 Ag1 118.7(2) . .
C13 N6 C17 117.0(3) . .
C13 N6 Ag1 125.2(2) . 1_655
C17 N6 Ag1 117.7(2) . 1_655
O2 N7 O3 118.4(4) . .
O2 N7 O1 122.2(4) . .
O3 N7 O1 119.3(4) . .
H1W O4 H2W 109.5 . .

loop_
_geom_bond_atom_site_label_1
_geom_bond_atom_site_label_2
_geom_bond_distance
_geom_bond_site_symmetry_2
Ag1 N4 2.274(3) 2_655
Ag1 N5 2.312(3) .
Ag1 N1 2.360(2) 3_675
Ag1 N6 2.533(3) 1_455
Ag1 Ag1 3.3241(6) 3_675
C1 N5 1.342(4) .
C1 C2 1.378(5) .
C1 H1A 0.9300 .
C2 C3 1.366(6) .
C2 H2A 0.9300 .
C3 C4 1.376(5) .
C3 H3A 0.9300 .
C4 C5 1.383(4) .
C4 H4A 0.9300 .
C5 N5 1.337(4) .
C5 C6 1.484(4) .
C6 N1 1.308(4) .
C6 N3 1.362(4) .
C7 N4 1.333(4) .
C7 C8 1.380(4) .
C7 H7A 0.9300 .
C8 C9 1.371(4) .
C8 H8A 0.9300 .
C9 C10 1.372(4) .
C9 N3 1.437(4) .
C10 C11 1.374(5) .
C10 H10A 0.9300 .
C11 N4 1.331(4) .
C11 H11A 0.9300 .
C12 N2 1.306(4) .
C12 N3 1.377(4) .
C12 C14 1.475(4) .
C13 N6 1.334(4) .
C13 C14 1.374(5) .
C13 H13A 0.9300 .
C14 C15 1.386(4) .
C15 C16 1.378(5) .
C15 H15A 0.9300 .
C16 C17 1.371(5) .
C16 H16A 0.9300 .
C17 N6 1.336(4) .
C17 H17A 0.9300 .
C18 C19 1.363(9) .
C18 H18A 0.9600 .
C18 H18B 0.9600 .
C18 H18C 0.9600 .
C19 N8 1.120(9) .
N1 N2 1.394(4) .
N1 Ag1 2.360(2) 3_675
N4 Ag1 2.274(3) 2_645
N6 Ag1 2.533(3) 1_655
N7 O2 1.209(4) .
N7 O3 1.213(5) .
N7 O1 1.218(5) .
O4 H1W 0.8500 .
O4 H2W 0.8502 .

loop_
_geom_torsion_atom_site_label_1
_geom_torsion_atom_site_label_2
_geom_torsion_atom_site_label_3
_geom_torsion_atom_site_label_4
_geom_torsion
_geom_torsion_site_symmetry_1
_geom_torsion_site_symmetry_2
_geom_torsion_site_symmetry_3
_geom_torsion_site_symmetry_4
N5 C1 C2 C3 0.0(6) . . . .
C1 C2 C3 C4 -0.4(6) . . . .
C2 C3 C4 C5 1.1(6) . . . .
C3 C4 C5 N5 -1.4(5) . . . .
C3 C4 C5 C6 -179.9(3) . . . .
N5 C5 C6 N1 -44.2(5) . . . .
C4 C5 C6 N1 134.4(4) . . . .
N5 C5 C6 N3 138.6(3) . . . .
C4 C5 C6 N3 -42.8(5) . . . .
N4 C7 C8 C9 3.3(5) . . . .
C7 C8 C9 C10 -1.4(5) . . . .
C7 C8 C9 N3 178.6(3) . . . .
C8 C9 C10 C11 -1.3(5) . . . .
N3 C9 C10 C11 178.7(3) . . . .
C9 C10 C11 N4 2.4(6) . . . .
N6 C13 C14 C15 1.1(5) . . . .
N6 C13 C14 C12 -175.5(3) . . . .
N2 C12 C14 C13 -59.0(5) . . . .
N3 C12 C14 C13 121.8(3) . . . .
N2 C12 C14 C15 124.5(4) . . . .
N3 C12 C14 C15 -54.7(4) . . . .
C13 C14 C15 C16 -1.2(5) . . . .
C12 C14 C15 C16 175.4(3) . . . .
C14 C15 C16 C17 0.1(6) . . . .
C15 C16 C17 N6 1.1(6) . . . .
N3 C6 N1 N2 0.1(4) . . . .
C5 C6 N1 N2 -177.5(3) . . . .
N3 C6 N1 Ag1 150.3(2) . . . 3_675
C5 C6 N1 Ag1 -27.2(5) . . . 3_675
N3 C12 N2 N1 -0.6(4) . . . .
C14 C12 N2 N1 -179.9(3) . . . .
C6 N1 N2 C12 0.4(4) . . . .
Ag1 N1 N2 C12 -153.9(2) 3_675 . . .
N1 C6 N3 C12 -0.4(3) . . . .
C5 C6 N3 C12 177.1(3) . . . .
N1 C6 N3 C9 -178.9(3) . . . .
C5 C6 N3 C9 -1.4(5) . . . .
N2 C12 N3 C6 0.7(3) . . . .
C14 C12 N3 C6 180.0(3) . . . .
N2 C12 N3 C9 179.2(3) . . . .
C14 C12 N3 C9 -1.5(5) . . . .
C8 C9 N3 C6 -55.9(4) . . . .
C10 C9 N3 C6 124.1(4) . . . .
C8 C9 N3 C12 125.9(3) . . . .
C10 C9 N3 C12 -54.1(4) . . . .
C10 C11 N4 C7 -0.7(5) . . . .
C10 C11 N4 Ag1 -178.3(3) . . . 2_645
C8 C7 N4 C11 -2.3(5) . . . .
C8 C7 N4 Ag1 175.2(2) . . . 2_645
C4 C5 N5 C1 1.0(5) . . . .
C6 C5 N5 C1 179.6(3) . . . .
C4 C5 N5 Ag1 -175.5(3) . . . .
C6 C5 N5 Ag1 3.1(4) . . . .
C2 C1 N5 C5 -0.2(5) . . . .
C2 C1 N5 Ag1 176.4(3) . . . .
N4 Ag1 N5 C5 -43.3(3) 2_655 . . .
N1 Ag1 N5 C5 111.7(2) 3_675 . . .
N6 Ag1 N5 C5 -146.5(3) 1_455 . . .
Ag1 Ag1 N5 C5 56.0(2) 3_675 . . .
N4 Ag1 N5 C1 140.3(2) 2_655 . . .
N1 Ag1 N5 C1 -64.7(3) 3_675 . . .
N6 Ag1 N5 C1 37.0(3) 1_455 . . .
Ag1 Ag1 N5 C1 -120.5(3) 3_675 . . .
C14 C13 N6 C17 0.0(5) . . . .
C14 C13 N6 Ag1 -178.8(2) . . . 1_655
C16 C17 N6 C13 -1.2(6) . . . .
C16 C17 N6 Ag1 177.7(3) . . . 1_655
